data_7711842
loop_
_publ_author_name
'Kumar, Priyaranjan'
'Singh, Prerana'
'Saren, Sanjoy'
'Sayala, Juhi'
'Sivakumar, Sri'
'Patra, Ashis K.'

_publ_section_title
;
 Quaternary Ru(II) complexes of terpyridines, saccharin and 1,2-azoles:
 effect of substituents on molecular structure, speciation, photoactivity,
 and photocytotoxicity.
;
_journal_name_full 'Dalton transactions (Cambridge, England : 2003)'
_journal_paper_doi 10.1039/d2dt02203f
_journal_year 2022
_chemical_formula_moiety 'C36 H24 N7 O6 Ru S3'
_chemical_formula_sum 'C36 H24 N7 O6 Ru S3'
_chemical_formula_weight 847.87
_chemical_name_systematic Ru-ttpy-sac-pz
_space_group_crystal_system orthorhombic
_space_group_IT_number 61
_space_group_name_Hall '-P 2ac 2ab'
_space_group_name_H-M_alt 'P b c a'
_atom_sites_solution_hydrogens mixed
_atom_sites_solution_primary dual
_audit_creation_date 2022-09-25
_audit_creation_method
;
Olex2 1.5
(compiled 2022.04.07 svn.rca3783a0 for OlexSys, GUI svn.r6498)
;
_audit_update_record
;
2022-09-26 deposited with the CCDC.	2022-11-23 downloaded from the CCDC.
;
_cell_angle_alpha 90
_cell_angle_beta 90
_cell_angle_gamma 90
_cell_formula_units_Z 8
_cell_length_a 11.9146(5)
_cell_length_b 16.9265(7)
_cell_length_c 32.3157(13)
_cell_measurement_reflns_used 9874
_cell_measurement_temperature 100(2)
_cell_measurement_theta_max 28.16
_cell_measurement_theta_min 2.44
_cell_volume 6517.2(5)
_computing_cell_refinement 'SAINT V8.38A (Bruker, 2018)'
_computing_data_reduction 'SAINT V8.38A (Bruker, 2018)'
_computing_molecular_graphics 'Olex2 1.5 (Dolomanov et al., 2009)'
_computing_publication_material 'Olex2 1.5 (Dolomanov et al., 2009)'
_computing_structure_refinement 'SHELXL 2018/3 (Sheldrick, 2015)'
_computing_structure_solution 'SHELXT 2014/5 (Sheldrick, 2014)'
_diffrn_ambient_temperature 100(2)
_diffrn_detector 'CCD area detector'
_diffrn_detector_area_resol_mean 7.9
_diffrn_detector_type 'Bruker SMART CCD 1K area detector'
_diffrn_measured_fraction_theta_full 0.999
_diffrn_measured_fraction_theta_max 0.999
_diffrn_measurement_device 'three-circle diffractometer'
_diffrn_measurement_device_type 'Bruker SMART CCD 1K area detector'
_diffrn_measurement_method '\w scans'
_diffrn_radiation_monochromator graphite
_diffrn_radiation_probe x-ray
_diffrn_radiation_type MoK\a
_diffrn_radiation_wavelength 0.71073
_diffrn_reflns_av_R_equivalents 0.1008
_diffrn_reflns_av_unetI/netI 0.0312
_diffrn_reflns_Laue_measured_fraction_full 0.999
_diffrn_reflns_Laue_measured_fraction_max 0.999
_diffrn_reflns_limit_h_max 14
_diffrn_reflns_limit_h_min -14
_diffrn_reflns_limit_k_max 20
_diffrn_reflns_limit_k_min -20
_diffrn_reflns_limit_l_max 38
_diffrn_reflns_limit_l_min -38
_diffrn_reflns_number 100979
_diffrn_reflns_point_group_measured_fraction_full 0.999
_diffrn_reflns_point_group_measured_fraction_max 0.999
_diffrn_reflns_theta_full 25.048
_diffrn_reflns_theta_max 25.048
_diffrn_reflns_theta_min 2.819
_diffrn_source 'sealed X-ray tube'
_diffrn_source_target Mo
_exptl_absorpt_coefficient_mu 0.736
_exptl_absorpt_correction_T_max 0.7457
_exptl_absorpt_correction_T_min 0.6655
_exptl_absorpt_correction_type multi-scan
_exptl_crystal_colour 'metallic blackish red'
_exptl_crystal_colour_lustre metallic
_exptl_crystal_colour_modifier blackish
_exptl_crystal_colour_primary red
_exptl_crystal_density_diffrn 1.728
_exptl_crystal_description block
_exptl_crystal_F_000 3432
_exptl_crystal_preparation 'Ambient condition'
_exptl_crystal_recrystallization_method 'Diffusion in diethyl ether'
_exptl_crystal_size_max 0.24
_exptl_crystal_size_mid 0.22
_exptl_crystal_size_min 0.21
_refine_diff_density_max 0.952
_refine_diff_density_min -0.591
_refine_diff_density_rms 0.094
_refine_ls_extinction_method none
_refine_ls_goodness_of_fit_ref 1.093
_refine_ls_hydrogen_treatment mixed
_refine_ls_matrix_type full
_refine_ls_number_parameters 480
_refine_ls_number_reflns 5764
_refine_ls_number_restraints 0
_refine_ls_restrained_S_all 1.093
_refine_ls_R_factor_all 0.0554
_refine_ls_R_factor_gt 0.0387
_refine_ls_shift/su_max 0.001
_refine_ls_shift/su_mean 0.000
_refine_ls_structure_factor_coef Fsqd
_refine_ls_weighting_details 'w=1/[\s^2^(Fo^2^)+(0.0271P)^2^+23.8070P] where P=(Fo^2^+2Fc^2^)/3'
_refine_ls_weighting_scheme calc
_refine_ls_wR_factor_gt 0.0833
_refine_ls_wR_factor_ref 0.0936
_reflns_Friedel_coverage 0.000
_reflns_number_gt 4659
_reflns_number_total 5764
_reflns_threshold_expression 'I > 2\s(I)'
_cod_data_source_file d2dt02203f2.cif
_cod_data_source_block 9octe_0m
_cod_database_code 7711842
_shelx_shelxl_version_number 2018/3
_shelx_space_group_comment
;
The symmetry employed for this shelxl refinement is uniquely defined
by the following loop, which should always be used as a source of
symmetry information in preference to the above space-group names.
They are only intended as comments.
;
_shelx_estimated_absorpt_t_max 0.861
_shelx_estimated_absorpt_t_min 0.843
_olex2_refinement_description
;
1. Fixed Uiso
 At 1.2 times of:
  All C(H) groups
2. Uiso/Uaniso restraints and constraints
Uanis(C27) = Uanis(C26) = Uanis(C25) = Uanis(C24) = Uanis(C23)
3. Others
 Fixed Sof: S3(0.5) S4(0.5) C27(0.5) H27(0.5) C24(0.5) H24(0.5)
4.a Aromatic/amide H refined with riding coordinates:
 C37(H37), C3(H3), C32(H32), C16(H16), C21(H21), C36(H36), C17(H17), C35(H35),
 C2(H2), C34(H34), C18(H18), C4(H4), C33(H33), C9(H9), C30(H30), C31(H31),
 C12(H12), C5(H5), C10(H10), C15(H15), C11(H11), C27(H27), C24(H24)
;
_olex2_submission_special_instructions 'No special instructions were received'

loop_
_space_group_symop_operation_xyz
'x, y, z'
'-x+1/2, -y, z+1/2'
'-x, y+1/2, -z+1/2'
'x+1/2, -y+1/2, -z'
'-x, -y, -z'
'x-1/2, y, -z-1/2'
'x, -y-1/2, z-1/2'
'-x-1/2, y-1/2, z'

loop_
_atom_site_label
_atom_site_type_symbol
_atom_site_fract_x
_atom_site_fract_y
_atom_site_fract_z
_atom_site_U_iso_or_equiv
_atom_site_adp_type
_atom_site_occupancy
_atom_site_site_symmetry_order
_atom_site_calc_flag
_atom_site_refinement_flags_posn
_atom_site_refinement_flags_adp
_atom_site_refinement_flags_occupancy
_atom_site_disorder_assembly
_atom_site_disorder_group
Ru1 Ru 0.57403(2) 0.57811(2) 0.64272(2) 0.01374(9) Uani 1 1 d . . . . .
S2 S 0.74604(8) 0.50198(6) 0.57118(3) 0.0177(2) Uani 1 1 d . . . . .
S1 S 0.40345(9) 0.72181(6) 0.66939(3) 0.0239(2) Uani 1 1 d . . . . .
O5 O 0.7329(2) 0.56855(16) 0.54411(8) 0.0228(6) Uani 1 1 d . . . . .
O4 O 0.6790(2) 0.43370(16) 0.56109(9) 0.0232(6) Uani 1 1 d . . . . .
O6 O 0.8495(2) 0.54125(18) 0.67678(8) 0.0269(7) Uani 1 1 d . . . . .
O3 O 0.3003(2) 0.51587(16) 0.66625(10) 0.0280(7) Uani 1 1 d . . . . .
N6 N 0.5801(3) 0.51015(18) 0.69826(9) 0.0169(7) Uani 1 1 d . . . . .
O2 O 0.4263(3) 0.76234(18) 0.63174(10) 0.0359(8) Uani 1 1 d . . . . .
N4 N 0.5632(3) 0.64098(18) 0.59275(10) 0.0154(7) Uani 1 1 d . . . . .
O1 O 0.4620(3) 0.74860(19) 0.70571(10) 0.0372(8) Uani 1 1 d . . . . .
N5 N 0.6650(3) 0.67779(18) 0.66034(10) 0.0163(7) Uani 1 1 d . . . . .
N3 N 0.4826(3) 0.50225(18) 0.60566(9) 0.0157(7) Uani 1 1 d . . . . .
N7 N 0.6739(3) 0.4995(2) 0.72139(10) 0.0245(8) Uani 1 1 d . . . . .
N1 N 0.4175(3) 0.62559(18) 0.66352(10) 0.0167(7) Uani 1 1 d . . . . .
N2 N 0.7318(3) 0.52756(18) 0.62066(9) 0.0139(7) Uani 1 1 d . . . . .
C22 C 0.5514(3) 0.7280(2) 0.52062(12) 0.0190(8) Uani 1 1 d . . . . .
C37 C 0.6195(3) 0.7520(2) 0.55338(11) 0.0178(8) Uani 1 1 d . . . . .
H37 H 0.663654 0.798444 0.550886 0.021 Uiso 1 1 calc R U . . .
C23 C 0.5499(4) 0.7717(3) 0.48171(13) 0.0309(6) Uani 1 1 d . . . . .
C3 C 0.0765(4) 0.7642(3) 0.69786(14) 0.0293(10) Uani 1 1 d . . . . .
H3 H 0.024388 0.805262 0.703505 0.035 Uiso 1 1 calc R U . . .
C32 C 0.7691(3) 0.7651(2) 0.70407(12) 0.0206(9) Uani 1 1 d . . . . .
H32 H 0.797301 0.777166 0.730835 0.025 Uiso 1 1 calc R U . . .
C6 C 0.2245(3) 0.6436(2) 0.68119(12) 0.0222(9) Uani 1 1 d . . . . .
C16 C 0.3948(3) 0.3823(2) 0.58474(12) 0.0192(9) Uani 1 1 d . . . . .
H16 H 0.377305 0.328723 0.590713 0.023 Uiso 1 1 calc R U . . .
C21 C 0.4872(3) 0.6591(2) 0.52542(12) 0.0178(8) Uani 1 1 d . . . . .
H21 H 0.437805 0.642463 0.504059 0.021 Uiso 1 1 calc R U . . .
C28 C 0.6228(3) 0.7084(2) 0.58937(12) 0.0168(8) Uani 1 1 d . . . . .
C36 C 0.6514(4) 0.4533(3) 0.75447(13) 0.0306(11) Uani 1 1 d . . . . .
H36 H 0.703690 0.437135 0.774983 0.037 Uiso 1 1 calc R U . . .
C17 C 0.3607(3) 0.4161(2) 0.54803(12) 0.0198(8) Uani 1 1 d . . . . .
H17 H 0.318452 0.386318 0.528587 0.024 Uiso 1 1 calc R U . . .
C1 C 0.2589(4) 0.7208(2) 0.67995(12) 0.0226(9) Uani 1 1 d . . . . .
C19 C 0.4508(3) 0.5362(2) 0.56883(11) 0.0156(8) Uani 1 1 d . . . . .
C35 C 0.5400(4) 0.4339(2) 0.75322(13) 0.0283(10) Uani 1 1 d . . . . .
H35 H 0.499489 0.402220 0.772358 0.034 Uiso 1 1 calc R U . . .
C2 C 0.1869(4) 0.7832(3) 0.68721(13) 0.0275(10) Uani 1 1 d . . . . .
H2 H 0.211266 0.836492 0.685079 0.033 Uiso 1 1 calc R U . . .
C34 C 0.4993(3) 0.4704(2) 0.71797(12) 0.0212(9) Uani 1 1 d . . . . .
H34 H 0.423512 0.467614 0.708939 0.025 Uiso 1 1 calc R U . . .
C29 C 0.6819(3) 0.7290(2) 0.62808(12) 0.0161(8) Uani 1 1 d . . . . .
C18 C 0.3886(3) 0.4940(2) 0.53976(12) 0.0192(8) Uani 1 1 d . . . . .
H18 H 0.365695 0.518306 0.514636 0.023 Uiso 1 1 calc R U . . .
C4 C 0.0423(4) 0.6862(3) 0.70029(14) 0.0282(10) Uani 1 1 d . . . . .
H4 H -0.032969 0.674658 0.707897 0.034 Uiso 1 1 calc R U . . .
C33 C 0.7079(3) 0.6972(2) 0.69731(12) 0.0179(8) Uani 1 1 d . . . . .
H33 H 0.695533 0.662506 0.719953 0.022 Uiso 1 1 calc R U . . .
C9 C 0.9580(4) 0.4470(2) 0.54359(13) 0.0233(9) Uani 1 1 d . . . . .
H9 H 0.932841 0.441418 0.515843 0.028 Uiso 1 1 calc R U . . .
C13 C 0.9214(3) 0.4851(2) 0.61462(12) 0.0202(9) Uani 1 1 d . . . . .
C30 C 0.7449(3) 0.7974(2) 0.63267(12) 0.0198(9) Uani 1 1 d . . . . .
H30 H 0.757648 0.831273 0.609713 0.024 Uiso 1 1 calc R U . . .
C14 C 0.8318(3) 0.5207(2) 0.64050(12) 0.0205(9) Uani 1 1 d . . . . .
C20 C 0.4965(3) 0.6156(2) 0.56145(11) 0.0163(8) Uani 1 1 d . . . . .
C31 C 0.7886(3) 0.8156(2) 0.67102(13) 0.0224(9) Uani 1 1 d . . . . .
H31 H 0.831823 0.862199 0.674765 0.027 Uiso 1 1 calc R U . . .
C8 C 0.8874(3) 0.4747(2) 0.57437(12) 0.0195(8) Uani 1 1 d . . . . .
C12 C 1.0294(4) 0.4637(2) 0.62612(13) 0.0252(9) Uani 1 1 d . . . . .
H12 H 1.053702 0.468429 0.654006 0.030 Uiso 1 1 calc R U . . .
C7 C 0.3173(3) 0.5875(2) 0.66992(12) 0.0215(9) Uani 1 1 d . . . . .
C5 C 0.1151(4) 0.6249(3) 0.69188(13) 0.0272(10) Uani 1 1 d . . . . .
H5 H 0.090996 0.571521 0.693377 0.033 Uiso 1 1 calc R U . . .
C10 C 1.0661(4) 0.4279(3) 0.55486(14) 0.0283(10) Uani 1 1 d . . . . .
H10 H 1.117500 0.409578 0.534547 0.034 Uiso 1 1 calc R U . . .
C15 C 0.4543(3) 0.4271(2) 0.61257(12) 0.0178(8) Uani 1 1 d . . . . .
H15 H 0.476363 0.403407 0.637955 0.021 Uiso 1 1 calc R U . . .
C11 C 1.1005(4) 0.4353(3) 0.59579(14) 0.0299(10) Uani 1 1 d . . . . .
H11 H 1.174742 0.420396 0.603100 0.036 Uiso 1 1 calc R U . . .
S3 S 0.6693(2) 0.8172(3) 0.46348(13) 0.0262(7) Uani 0.5 1 d . . P A 1
S4 S 0.4333(3) 0.7734(2) 0.45018(11) 0.0321(8) Uani 0.5 1 d . . P A 2
C26 C 0.6041(4) 0.8470(3) 0.42166(14) 0.0309(6) Uani 1 1 d . . . . .
C25 C 0.4966(4) 0.8268(3) 0.41614(14) 0.0309(6) Uani 1 1 d . . . . .
C27 C 0.6388(14) 0.8142(11) 0.4634(6) 0.0309(6) Uani 0.5 1 d . . P A 2
H27 H 0.710648 0.821290 0.475602 0.037 Uiso 0.5 1 calc R U P A 2
C24 C 0.4623(14) 0.7826(10) 0.4553(5) 0.0309(6) Uani 0.5 1 d . . P A 1
H24 H 0.388108 0.764720 0.460674 0.037 Uiso 0.5 1 calc R U P A 1
H26 H 0.657(5) 0.875(4) 0.4029(19) 0.08(2) Uiso 1 1 d . . . . .
H25 H 0.455(4) 0.839(3) 0.3917(16) 0.048(15) Uiso 1 1 d . . . . .

loop_
_atom_site_aniso_label
_atom_site_aniso_U_11
_atom_site_aniso_U_22
_atom_site_aniso_U_33
_atom_site_aniso_U_23
_atom_site_aniso_U_13
_atom_site_aniso_U_12
Ru1 0.01461(16) 0.01293(15) 0.01369(16) 0.00093(12) -0.00047(12) 0.00032(12)
S2 0.0156(5) 0.0193(5) 0.0182(5) -0.0003(4) 0.0003(4) 0.0014(4)
S1 0.0218(5) 0.0187(5) 0.0312(6) -0.0025(4) 0.0018(4) 0.0011(4)
O5 0.0252(15) 0.0243(15) 0.0188(14) 0.0040(12) 0.0010(12) 0.0050(13)
O4 0.0189(15) 0.0233(15) 0.0274(16) -0.0052(12) -0.0014(12) -0.0018(12)
O6 0.0216(16) 0.0386(17) 0.0204(16) -0.0014(13) -0.0034(12) 0.0041(13)
O3 0.0232(16) 0.0180(15) 0.0427(19) -0.0002(13) 0.0080(14) -0.0002(12)
N6 0.0186(17) 0.0145(16) 0.0176(16) -0.0016(13) -0.0002(14) 0.0013(14)
O2 0.0366(19) 0.0248(16) 0.046(2) 0.0115(14) 0.0128(16) 0.0046(14)
N4 0.0142(16) 0.0119(15) 0.0202(17) -0.0005(13) 0.0013(14) 0.0024(13)
O1 0.0270(17) 0.0369(18) 0.048(2) -0.0223(16) -0.0060(15) 0.0014(15)
N5 0.0145(17) 0.0168(16) 0.0177(16) 0.0010(13) 0.0004(13) 0.0023(13)
N3 0.0134(16) 0.0171(16) 0.0165(16) -0.0003(13) 0.0035(13) 0.0036(13)
N7 0.028(2) 0.0252(19) 0.0203(18) -0.0013(15) -0.0083(15) 0.0059(16)
N1 0.0177(17) 0.0135(16) 0.0190(17) -0.0008(13) 0.0003(14) 0.0018(13)
N2 0.0096(16) 0.0165(16) 0.0157(16) 0.0008(13) -0.0005(13) -0.0013(13)
C22 0.025(2) 0.0161(19) 0.0155(19) -0.0008(16) 0.0027(16) 0.0052(17)
C37 0.020(2) 0.0143(19) 0.019(2) 0.0023(16) 0.0028(16) 0.0012(16)
C23 0.0465(16) 0.0226(13) 0.0236(13) 0.0022(11) 0.0006(12) 0.0056(12)
C3 0.024(2) 0.030(2) 0.034(2) -0.006(2) -0.002(2) 0.008(2)
C32 0.019(2) 0.023(2) 0.020(2) -0.0047(17) -0.0008(16) 0.0022(17)
C6 0.023(2) 0.024(2) 0.020(2) -0.0012(17) -0.0007(17) 0.0020(18)
C16 0.019(2) 0.017(2) 0.021(2) -0.0004(16) 0.0026(16) -0.0004(16)
C21 0.014(2) 0.022(2) 0.018(2) -0.0015(16) -0.0004(16) 0.0046(16)
C28 0.0144(19) 0.0150(19) 0.021(2) -0.0014(16) 0.0012(16) 0.0033(16)
C36 0.048(3) 0.026(2) 0.018(2) 0.0012(19) -0.009(2) 0.010(2)
C17 0.015(2) 0.022(2) 0.022(2) -0.0076(17) 0.0017(16) -0.0021(17)
C1 0.023(2) 0.025(2) 0.020(2) -0.0015(18) -0.0018(18) 0.0011(18)
C19 0.0122(19) 0.0189(19) 0.0158(19) -0.0015(16) 0.0013(15) 0.0027(15)
C35 0.048(3) 0.018(2) 0.019(2) 0.0010(18) 0.006(2) -0.003(2)
C2 0.030(2) 0.021(2) 0.032(2) -0.0051(19) -0.005(2) 0.0040(19)
C34 0.021(2) 0.019(2) 0.024(2) 0.0011(17) 0.0008(17) -0.0063(17)
C29 0.018(2) 0.0126(18) 0.0183(19) 0.0011(16) 0.0002(16) 0.0041(16)
C18 0.020(2) 0.022(2) 0.0156(19) -0.0003(16) 0.0007(16) 0.0001(17)
C4 0.017(2) 0.033(2) 0.034(2) 0.000(2) -0.0011(19) 0.0065(19)
C33 0.018(2) 0.020(2) 0.0160(19) 0.0005(16) 0.0028(16) 0.0034(17)
C9 0.026(2) 0.021(2) 0.023(2) -0.0032(17) 0.0042(18) -0.0046(17)
C13 0.019(2) 0.019(2) 0.023(2) 0.0033(16) 0.0006(17) -0.0024(17)
C30 0.020(2) 0.0167(19) 0.022(2) 0.0020(16) 0.0032(17) 0.0004(16)
C14 0.020(2) 0.019(2) 0.022(2) 0.0020(17) 0.0002(17) -0.0018(16)
C20 0.0142(19) 0.020(2) 0.0148(19) -0.0008(16) 0.0032(15) 0.0029(16)
C31 0.022(2) 0.019(2) 0.027(2) -0.0032(18) 0.0010(18) -0.0017(17)
C8 0.016(2) 0.0164(19) 0.027(2) 0.0035(17) 0.0011(17) -0.0007(16)
C12 0.022(2) 0.030(2) 0.024(2) 0.0047(19) 0.0009(18) 0.0001(19)
C7 0.020(2) 0.023(2) 0.020(2) 0.0018(18) 0.0022(17) 0.0004(17)
C5 0.023(2) 0.027(2) 0.031(2) -0.0012(19) 0.0017(19) -0.0003(19)
C10 0.023(2) 0.027(2) 0.035(2) -0.001(2) 0.0035(19) 0.0037(19)
C15 0.017(2) 0.0174(19) 0.0189(19) -0.0003(16) 0.0031(16) -0.0004(16)
C11 0.020(2) 0.029(2) 0.041(3) 0.009(2) 0.0007(19) 0.0050(19)
S3 0.0354(19) 0.0251(11) 0.0182(10) 0.0049(9) 0.0046(15) -0.0023(14)
S4 0.0372(19) 0.0345(16) 0.0247(15) 0.0072(12) -0.0045(13) 0.0083(14)
C26 0.0465(16) 0.0226(13) 0.0236(13) 0.0022(11) 0.0006(12) 0.0056(12)
C25 0.0465(16) 0.0226(13) 0.0236(13) 0.0022(11) 0.0006(12) 0.0056(12)
C27 0.0465(16) 0.0226(13) 0.0236(13) 0.0022(11) 0.0006(12) 0.0056(12)
C24 0.0465(16) 0.0226(13) 0.0236(13) 0.0022(11) 0.0006(12) 0.0056(12)

loop_
_atom_type_symbol
_atom_type_description
_atom_type_scat_dispersion_real
_atom_type_scat_dispersion_imag
_atom_type_scat_source
C C 0.0033 0.0016 'International Tables Vol C Tables 4.2.6.8 and 6.1.1.4'
H H 0.0000 0.0000 'International Tables Vol C Tables 4.2.6.8 and 6.1.1.4'
N N 0.0061 0.0033 'International Tables Vol C Tables 4.2.6.8 and 6.1.1.4'
O O 0.0106 0.0060 'International Tables Vol C Tables 4.2.6.8 and 6.1.1.4'
Ru Ru -1.2594 0.8363 'International Tables Vol C Tables 4.2.6.8 and 6.1.1.4'
S S 0.1246 0.1234 'International Tables Vol C Tables 4.2.6.8 and 6.1.1.4'

loop_
_geom_angle_atom_site_label_1
_geom_angle_atom_site_label_2
_geom_angle_atom_site_label_3
_geom_angle
_geom_angle_site_symmetry_1
_geom_angle_site_symmetry_3
_geom_angle_publ_flag
N6 Ru1 N1 88.16(12) . . ?
N6 Ru1 N2 91.96(11) . . ?
N4 Ru1 N6 177.98(13) . . ?
N4 Ru1 N5 79.51(12) . . ?
N4 Ru1 N3 79.81(12) . . ?
N4 Ru1 N1 89.84(12) . . ?
N4 Ru1 N2 90.03(12) . . ?
N5 Ru1 N6 100.90(12) . . ?
N5 Ru1 N1 93.63(12) . . ?
N5 Ru1 N2 87.64(12) . . ?
N3 Ru1 N6 99.81(12) . . ?
N3 Ru1 N5 159.29(12) . . ?
N3 Ru1 N1 87.49(12) . . ?
N3 Ru1 N2 91.19(11) . . ?
N1 Ru1 N2 178.68(12) . . ?
O5 S2 O4 115.53(17) . . ?
O5 S2 N2 111.72(16) . . ?
O5 S2 C8 110.34(18) . . ?
O4 S2 N2 111.66(16) . . ?
O4 S2 C8 109.59(18) . . ?
N2 S2 C8 96.34(17) . . ?
O2 S1 O1 116.9(2) . . ?
O2 S1 N1 111.00(18) . . ?
O2 S1 C1 111.0(2) . . ?
O1 S1 N1 110.87(18) . . ?
O1 S1 C1 108.67(19) . . ?
N1 S1 C1 96.47(18) . . ?
N7 N6 Ru1 124.3(2) . . ?
C34 N6 Ru1 130.4(3) . . ?
C34 N6 N7 105.3(3) . . ?
C28 N4 Ru1 119.8(3) . . ?
C28 N4 C20 121.1(3) . . ?
C20 N4 Ru1 119.1(2) . . ?
C29 N5 Ru1 112.3(2) . . ?
C33 N5 Ru1 129.8(3) . . ?
C33 N5 C29 117.8(3) . . ?
C19 N3 Ru1 112.8(2) . . ?
C15 N3 Ru1 129.0(3) . . ?
C15 N3 C19 118.2(3) . . ?
C36 N7 N6 110.4(4) . . ?
S1 N1 Ru1 119.74(17) . . ?
C7 N1 Ru1 129.0(3) . . ?
C7 N1 S1 111.0(3) . . ?
S2 N2 Ru1 120.20(16) . . ?
C14 N2 Ru1 129.4(3) . . ?
C14 N2 S2 110.0(3) . . ?
C37 C22 C23 121.0(4) . . ?
C37 C22 C21 118.3(4) . . ?
C21 C22 C23 120.6(4) . . ?
C22 C37 H37 119.9 . . ?
C28 C37 C22 120.2(4) . . ?
C28 C37 H37 119.9 . . ?
C22 C23 S3 120.8(4) . . ?
C22 C23 S4 121.9(4) . . ?
C27 C23 C22 127.6(9) . . ?
C27 C23 S4 110.4(9) . . ?
C24 C23 C22 128.2(9) . . ?
C24 C23 S3 111.0(8) . . ?
C2 C3 H3 119.6 . . ?
C4 C3 H3 119.6 . . ?
C4 C3 C2 120.8(4) . . ?
C33 C32 H32 120.7 . . ?
C33 C32 C31 118.7(4) . . ?
C31 C32 H32 120.7 . . ?
C1 C6 C7 112.1(4) . . ?
C1 C6 C5 120.4(4) . . ?
C5 C6 C7 127.5(4) . . ?
C17 C16 H16 120.4 . . ?
C15 C16 H16 120.4 . . ?
C15 C16 C17 119.1(4) . . ?
C22 C21 H21 120.3 . . ?
C20 C21 C22 119.5(4) . . ?
C20 C21 H21 120.3 . . ?
N4 C28 C37 120.4(4) . . ?
N4 C28 C29 112.5(3) . . ?
C37 C28 C29 127.1(3) . . ?
N7 C36 H36 126.0 . . ?
N7 C36 C35 108.0(4) . . ?
C35 C36 H36 126.0 . . ?
C16 C17 H17 120.3 . . ?
C16 C17 C18 119.4(4) . . ?
C18 C17 H17 120.3 . . ?
C6 C1 S1 107.9(3) . . ?
C6 C1 C2 122.6(4) . . ?
C2 C1 S1 129.4(3) . . ?
N3 C19 C18 121.1(3) . . ?
N3 C19 C20 114.9(3) . . ?
C18 C19 C20 123.8(3) . . ?
C36 C35 H35 127.6 . . ?
C36 C35 C34 104.9(4) . . ?
C34 C35 H35 127.6 . . ?
C3 C2 H2 121.6 . . ?
C1 C2 C3 116.8(4) . . ?
C1 C2 H2 121.6 . . ?
N6 C34 C35 111.4(4) . . ?
N6 C34 H34 124.3 . . ?
C35 C34 H34 124.3 . . ?
N5 C29 C28 115.2(3) . . ?
N5 C29 C30 121.7(3) . . ?
C30 C29 C28 123.0(3) . . ?
C17 C18 C19 119.0(4) . . ?
C17 C18 H18 120.5 . . ?
C19 C18 H18 120.5 . . ?
C3 C4 H4 119.3 . . ?
C5 C4 C3 121.4(4) . . ?
C5 C4 H4 119.3 . . ?
N5 C33 C32 123.2(4) . . ?
N5 C33 H33 118.4 . . ?
C32 C33 H33 118.4 . . ?
C8 C9 H9 121.4 . . ?
C10 C9 H9 121.4 . . ?
C10 C9 C8 117.2(4) . . ?
C8 C13 C14 111.9(4) . . ?
C8 C13 C12 119.6(4) . . ?
C12 C13 C14 128.5(4) . . ?
C29 C30 H30 120.4 . . ?
C31 C30 C29 119.1(4) . . ?
C31 C30 H30 120.4 . . ?
O6 C14 N2 124.8(4) . . ?
O6 C14 C13 121.6(4) . . ?
N2 C14 C13 113.6(3) . . ?
N4 C20 C21 120.5(4) . . ?
N4 C20 C19 112.7(3) . . ?
C21 C20 C19 126.5(4) . . ?
C32 C31 H31 120.3 . . ?
C30 C31 C32 119.4(4) . . ?
C30 C31 H31 120.3 . . ?
C9 C8 S2 129.2(3) . . ?
C13 C8 S2 107.8(3) . . ?
C13 C8 C9 123.0(4) . . ?
C13 C12 H12 121.0 . . ?
C11 C12 C13 118.0(4) . . ?
C11 C12 H12 121.0 . . ?
O3 C7 N1 126.1(4) . . ?
O3 C7 C6 121.5(4) . . ?
N1 C7 C6 112.4(3) . . ?
C6 C5 H5 121.0 . . ?
C4 C5 C6 118.0(4) . . ?
C4 C5 H5 121.0 . . ?
C9 C10 H10 119.8 . . ?
C9 C10 C11 120.4(4) . . ?
C11 C10 H10 119.8 . . ?
N3 C15 C16 123.2(4) . . ?
N3 C15 H15 118.4 . . ?
C16 C15 H15 118.4 . . ?
C12 C11 C10 121.7(4) . . ?
C12 C11 H11 119.1 . . ?
C10 C11 H11 119.1 . . ?
C26 S3 C23 91.6(3) . . ?
C25 S4 C23 92.1(3) . . ?
S3 C26 H26 110(4) . . ?
C25 C26 S3 119.1(4) . . ?
C25 C26 C27 106.6(8) . . ?
C25 C26 H26 130(4) . . ?
C27 C26 H26 123(4) . . ?
S4 C25 H25 116(3) . . ?
C26 C25 S4 120.0(4) . . ?
C26 C25 C24 105.7(7) . . ?
C26 C25 H25 124(3) . . ?
C24 C25 H25 131(3) . . ?
C23 C27 C26 110.8(12) . . ?
C23 C27 H27 124.6 . . ?
C26 C27 H27 124.6 . . ?
C23 C24 C25 112.4(12) . . ?
C23 C24 H24 123.8 . . ?
C25 C24 H24 123.8 . . ?

loop_
_geom_bond_atom_site_label_1
_geom_bond_atom_site_label_2
_geom_bond_distance
_geom_bond_site_symmetry_2
_geom_bond_publ_flag
Ru1 N6 2.133(3) . ?
Ru1 N4 1.938(3) . ?
Ru1 N5 2.085(3) . ?
Ru1 N3 2.066(3) . ?
Ru1 N1 2.139(3) . ?
Ru1 N2 2.185(3) . ?
S2 O5 1.435(3) . ?
S2 O4 1.442(3) . ?
S2 N2 1.665(3) . ?
S2 C8 1.749(4) . ?
S1 O2 1.423(3) . ?
S1 O1 1.439(3) . ?
S1 N1 1.648(3) . ?
S1 C1 1.756(4) . ?
O6 C14 1.241(5) . ?
O3 C7 1.236(5) . ?
N6 N7 1.357(4) . ?
N6 C34 1.336(5) . ?
N4 C28 1.349(5) . ?
N4 C20 1.356(5) . ?
N5 C29 1.371(5) . ?
N5 C33 1.340(5) . ?
N3 C19 1.375(5) . ?
N3 C15 1.336(5) . ?
N7 C36 1.352(5) . ?
N1 C7 1.372(5) . ?
N2 C14 1.359(5) . ?
C22 C37 1.394(6) . ?
C22 C23 1.458(5) . ?
C22 C21 1.403(5) . ?
C37 H37 0.9500 . ?
C37 C28 1.377(5) . ?
C23 S3 1.723(6) . ?
C23 S4 1.722(5) . ?
C23 C27 1.411(18) . ?
C23 C24 1.360(16) . ?
C3 H3 0.9500 . ?
C3 C2 1.397(6) . ?
C3 C4 1.383(6) . ?
C32 H32 0.9500 . ?
C32 C33 1.379(6) . ?
C32 C31 1.387(6) . ?
C6 C1 1.370(6) . ?
C6 C7 1.502(6) . ?
C6 C5 1.385(6) . ?
C16 H16 0.9500 . ?
C16 C17 1.378(5) . ?
C16 C15 1.373(5) . ?
C21 H21 0.9500 . ?
C21 C20 1.382(5) . ?
C28 C29 1.477(5) . ?
C36 H36 0.9500 . ?
C36 C35 1.368(7) . ?
C17 H17 0.9500 . ?
C17 C18 1.386(5) . ?
C1 C2 1.380(6) . ?
C19 C18 1.393(5) . ?
C19 C20 1.470(5) . ?
C35 H35 0.9500 . ?
C35 C34 1.384(6) . ?
C2 H2 0.9500 . ?
C34 H34 0.9500 . ?
C29 C30 1.388(5) . ?
C18 H18 0.9500 . ?
C4 H4 0.9500 . ?
C4 C5 1.380(6) . ?
C33 H33 0.9500 . ?
C9 H9 0.9500 . ?
C9 C8 1.384(6) . ?
C9 C10 1.377(6) . ?
C13 C14 1.484(6) . ?
C13 C8 1.374(6) . ?
C13 C12 1.387(6) . ?
C30 H30 0.9500 . ?
C30 C31 1.379(6) . ?
C31 H31 0.9500 . ?
C12 H12 0.9500 . ?
C12 C11 1.382(6) . ?
C5 H5 0.9500 . ?
C10 H10 0.9500 . ?
C10 C11 1.390(6) . ?
C15 H15 0.9500 . ?
C11 H11 0.9500 . ?
S3 C26 1.638(6) . ?
S4 C25 1.611(6) . ?
C26 C25 1.338(7) . ?
C26 C27 1.52(2) . ?
C26 H26 1.00(6) . ?
C25 C24 1.527(19) . ?
C25 H25 0.95(5) . ?
C27 H27 0.9500 . ?
C24 H24 0.9500 . ?

loop_
_geom_torsion_atom_site_label_1
_geom_torsion_atom_site_label_2
_geom_torsion_atom_site_label_3
_geom_torsion_atom_site_label_4
_geom_torsion
_geom_torsion_site_symmetry_1
_geom_torsion_site_symmetry_2
_geom_torsion_site_symmetry_3
_geom_torsion_site_symmetry_4
_geom_torsion_publ_flag
Ru1 N6 N7 C36 -179.6(3) . . . . ?
Ru1 N6 C34 C35 179.8(3) . . . . ?
Ru1 N4 C28 C37 177.3(3) . . . . ?
Ru1 N4 C28 C29 -5.9(4) . . . . ?
Ru1 N4 C20 C21 -179.9(3) . . . . ?
Ru1 N4 C20 C19 -6.9(4) . . . . ?
Ru1 N5 C29 C28 6.5(4) . . . . ?
Ru1 N5 C29 C30 -177.1(3) . . . . ?
Ru1 N5 C33 C32 178.4(3) . . . . ?
Ru1 N3 C19 C18 179.9(3) . . . . ?
Ru1 N3 C19 C20 5.6(4) . . . . ?
Ru1 N3 C15 C16 -178.5(3) . . . . ?
Ru1 N1 C7 O3 3.2(6) . . . . ?
Ru1 N1 C7 C6 -175.1(2) . . . . ?
Ru1 N2 C14 O6 2.3(6) . . . . ?
Ru1 N2 C14 C13 -178.1(2) . . . . ?
S2 N2 C14 O6 174.3(3) . . . . ?
S2 N2 C14 C13 -6.1(4) . . . . ?
S1 N1 C7 O3 177.2(4) . . . . ?
S1 N1 C7 C6 -1.1(4) . . . . ?
S1 C1 C2 C3 -175.4(3) . . . . ?
O5 S2 N2 Ru1 61.1(2) . . . . ?
O5 S2 N2 C14 -111.7(3) . . . . ?
O5 S2 C8 C9 -63.4(4) . . . . ?
O5 S2 C8 C13 116.8(3) . . . . ?
O4 S2 N2 Ru1 -70.0(2) . . . . ?
O4 S2 N2 C14 117.2(3) . . . . ?
O4 S2 C8 C9 64.9(4) . . . . ?
O4 S2 C8 C13 -114.9(3) . . . . ?
N6 N7 C36 C35 -0.6(5) . . . . ?
O2 S1 N1 Ru1 57.8(2) . . . . ?
O2 S1 N1 C7 -116.8(3) . . . . ?
O2 S1 C1 C6 119.1(3) . . . . ?
O2 S1 C1 C2 -62.6(4) . . . . ?
N4 C28 C29 N5 -0.9(5) . . . . ?
N4 C28 C29 C30 -177.3(3) . . . . ?
O1 S1 N1 Ru1 -73.9(2) . . . . ?
O1 S1 N1 C7 111.5(3) . . . . ?
O1 S1 C1 C6 -111.0(3) . . . . ?
O1 S1 C1 C2 67.3(4) . . . . ?
N5 C29 C30 C31 -2.1(6) . . . . ?
N3 C19 C18 C17 -1.3(6) . . . . ?
N3 C19 C20 N4 0.4(5) . . . . ?
N3 C19 C20 C21 172.9(4) . . . . ?
N7 N6 C34 C35 -0.5(4) . . . . ?
N7 C36 C35 C34 0.3(5) . . . . ?
N1 S1 C1 C6 3.6(3) . . . . ?
N1 S1 C1 C2 -178.0(4) . . . . ?
N2 S2 C8 C9 -179.4(4) . . . . ?
N2 S2 C8 C13 0.8(3) . . . . ?
C22 C37 C28 N4 2.1(6) . . . . ?
C22 C37 C28 C29 -174.1(4) . . . . ?
C22 C23 S3 C26 178.1(4) . . . . ?
C22 C23 S4 C25 -178.3(4) . . . . ?
C22 C23 C27 C26 176.7(6) . . . . ?
C22 C23 C24 C25 -175.8(6) . . . . ?
C22 C21 C20 N4 2.9(6) . . . . ?
C22 C21 C20 C19 -169.1(4) . . . . ?
C37 C22 C23 S3 33.5(5) . . . . ?
C37 C22 C23 S4 -151.8(4) . . . . ?
C37 C22 C23 C27 31.1(12) . . . . ?
C37 C22 C23 C24 -146.9(10) . . . . ?
C37 C22 C21 C20 -2.5(6) . . . . ?
C37 C28 C29 N5 175.6(4) . . . . ?
C37 C28 C29 C30 -0.8(6) . . . . ?
C23 C22 C37 C28 -177.7(4) . . . . ?
C23 C22 C21 C20 175.2(4) . . . . ?
C23 S3 C26 C25 -1.6(5) . . . . ?
C23 S4 C25 C26 2.3(5) . . . . ?
C3 C4 C5 C6 0.5(7) . . . . ?
C6 C1 C2 C3 2.7(6) . . . . ?
C16 C17 C18 C19 0.1(6) . . . . ?
C21 C22 C37 C28 0.0(6) . . . . ?
C21 C22 C23 S3 -144.2(4) . . . . ?
C21 C22 C23 S4 30.6(6) . . . . ?
C21 C22 C23 C27 -146.5(11) . . . . ?
C21 C22 C23 C24 35.4(11) . . . . ?
C28 N4 C20 C21 -0.7(5) . . . . ?
C28 N4 C20 C19 172.3(3) . . . . ?
C28 C29 C30 C31 174.1(4) . . . . ?
C36 C35 C34 N6 0.2(5) . . . . ?
C17 C16 C15 N3 -1.0(6) . . . . ?
C1 S1 N1 Ru1 173.2(2) . . . . ?
C1 S1 N1 C7 -1.4(3) . . . . ?
C1 C6 C7 O3 -174.5(4) . . . . ?
C1 C6 C7 N1 3.9(5) . . . . ?
C1 C6 C5 C4 1.3(6) . . . . ?
C19 N3 C15 C16 -0.2(5) . . . . ?
C2 C3 C4 C5 -0.7(7) . . . . ?
C34 N6 N7 C36 0.7(4) . . . . ?
C29 N5 C33 C32 -1.0(5) . . . . ?
C29 C30 C31 C32 0.1(6) . . . . ?
C18 C19 C20 N4 -173.8(4) . . . . ?
C18 C19 C20 C21 -1.3(6) . . . . ?
C4 C3 C2 C1 -0.9(6) . . . . ?
C33 N5 C29 C28 -173.9(3) . . . . ?
C33 N5 C29 C30 2.5(5) . . . . ?
C33 C32 C31 C30 1.2(6) . . . . ?
C9 C10 C11 C12 -1.8(7) . . . . ?
C13 C12 C11 C10 -0.1(6) . . . . ?
C14 C13 C8 S2 -4.2(4) . . . . ?
C14 C13 C8 C9 175.9(4) . . . . ?
C14 C13 C12 C11 -176.5(4) . . . . ?
C20 N4 C28 C37 -1.8(5) . . . . ?
C20 N4 C28 C29 174.9(3) . . . . ?
C20 C19 C18 C17 172.6(3) . . . . ?
C31 C32 C33 N5 -0.8(6) . . . . ?
C8 S2 N2 Ru1 175.97(19) . . . . ?
C8 S2 N2 C14 3.1(3) . . . . ?
C8 C9 C10 C11 1.1(6) . . . . ?
C8 C13 C14 O6 -173.5(4) . . . . ?
C8 C13 C14 N2 6.9(5) . . . . ?
C8 C13 C12 C11 2.5(6) . . . . ?
C12 C13 C14 O6 5.6(6) . . . . ?
C12 C13 C14 N2 -174.0(4) . . . . ?
C12 C13 C8 S2 176.6(3) . . . . ?
C12 C13 C8 C9 -3.2(6) . . . . ?
C7 C6 C1 S1 -4.6(4) . . . . ?
C7 C6 C1 C2 176.9(4) . . . . ?
C7 C6 C5 C4 -178.6(4) . . . . ?
C5 C6 C1 S1 175.4(3) . . . . ?
C5 C6 C1 C2 -3.1(7) . . . . ?
C5 C6 C7 O3 5.5(7) . . . . ?
C5 C6 C7 N1 -176.1(4) . . . . ?
C10 C9 C8 S2 -178.4(3) . . . . ?
C10 C9 C8 C13 1.4(6) . . . . ?
C15 N3 C19 C18 1.3(5) . . . . ?
C15 N3 C19 C20 -173.1(3) . . . . ?
C15 C16 C17 C18 1.0(6) . . . . ?
S3 C23 C24 C25 3.9(14) . . . . ?
S3 C26 C25 C24 3.8(9) . . . . ?
S4 C23 C27 C26 -0.7(15) . . . . ?
C26 C25 C24 C23 -4.7(13) . . . . ?
C25 C26 C27 C23 2.1(14) . . . . ?
C27 C23 S4 C25 -0.7(9) . . . . ?
C27 C26 C25 S4 -2.9(9) . . . . ?
C24 C23 S3 C26 -1.6(9) . . . . ?
